data_7032658
loop_
_publ_author_name
'Dang, Liang'
'Guo, Jing'
'Song, Haibin'
'Liu, Binyuan'
'Wang, Baiquan'

_publ_section_title
;
 Synthesis, structures, and norbornene polymerization behavior of
 C(sp(3)), N-chelated palladacycles bearing o-aryloxide-N-heterocyclic
 carbene ligands.
;
_journal_issue 45
_journal_name_full 'Dalton transactions (Cambridge, England : 2003)'
_journal_page_first 17177
_journal_page_last 17183
_journal_paper_doi 10.1039/c4dt02198c
_journal_volume 43
_journal_year 2014
_chemical_formula_sum 'C30.63 H37.5 N3 O Pd'
_chemical_formula_weight 570.04
_chemical_name_systematic
; 
 ? 
;
_space_group_IT_number 14
_symmetry_cell_setting monoclinic
_symmetry_space_group_name_Hall '-P 2yn'
_symmetry_space_group_name_H-M 'P 1 21/n 1'
_atom_sites_solution_hydrogens geom
_atom_sites_solution_primary direct
_atom_sites_solution_secondary difmap
_audit_creation_method SHELXL-97
_cell_angle_alpha 90.00
_cell_angle_beta 101.11(3)
_cell_angle_gamma 90.00
_cell_formula_units_Z 8
_cell_length_a 16.518(3)
_cell_length_b 13.500(3)
_cell_length_c 26.535(5)
_cell_measurement_reflns_used 13595
_cell_measurement_temperature 293(2)
_cell_measurement_theta_max 27.8664
_cell_measurement_theta_min 2.8680
_cell_volume 5806(2)
_computing_cell_refinement crystalclear
_computing_data_collection crystalclear
_computing_data_reduction crystalclear
_computing_molecular_graphics 'Bruker SHELXTL'
_computing_publication_material 'Bruker SHELXTL'
_computing_structure_refinement 'SHELXL-97 (Sheldrick, 1997)'
_computing_structure_solution 'SHELXS-97 (Sheldrick, 1990)'
_diffrn_ambient_temperature 293(2)
_diffrn_measured_fraction_theta_full 0.993
_diffrn_measured_fraction_theta_max 0.993
_diffrn_measurement_device_type 'rigaku saturn'
_diffrn_measurement_method '\w scans'
_diffrn_radiation_monochromator confocal
_diffrn_radiation_source 'rotating anode'
_diffrn_radiation_type MoK\a
_diffrn_radiation_wavelength 0.71073
_diffrn_reflns_av_R_equivalents 0.0590
_diffrn_reflns_av_sigmaI/netI 0.0617
_diffrn_reflns_limit_h_max 16
_diffrn_reflns_limit_h_min -21
_diffrn_reflns_limit_k_max 17
_diffrn_reflns_limit_k_min -17
_diffrn_reflns_limit_l_max 34
_diffrn_reflns_limit_l_min -34
_diffrn_reflns_number 56214
_diffrn_reflns_theta_full 27.86
_diffrn_reflns_theta_max 27.86
_diffrn_reflns_theta_min 2.66
_diffrn_standards_decay_% 0
_diffrn_standards_interval_count 0
_diffrn_standards_interval_time 0
_diffrn_standards_number 0
_exptl_absorpt_coefficient_mu 0.665
_exptl_absorpt_correction_T_max 0.9365
_exptl_absorpt_correction_T_min 0.8785
_exptl_absorpt_correction_type multi-scan
_exptl_absorpt_process_details crystalclear
_exptl_crystal_density_diffrn 1.304
_exptl_crystal_density_method 'not measured'
_exptl_crystal_F_000 2370
_exptl_crystal_size_max 0.20
_exptl_crystal_size_mid 0.18
_exptl_crystal_size_min 0.10
_refine_diff_density_max 1.639
_refine_diff_density_min -0.919
_refine_diff_density_rms 0.106
_refine_ls_extinction_method none
_refine_ls_goodness_of_fit_ref 1.039
_refine_ls_hydrogen_treatment constr
_refine_ls_matrix_type full
_refine_ls_number_parameters 689
_refine_ls_number_reflns 13724
_refine_ls_number_restraints 58
_refine_ls_restrained_S_all 1.046
_refine_ls_R_factor_all 0.0739
_refine_ls_R_factor_gt 0.0537
_refine_ls_shift/su_max 0.002
_refine_ls_shift/su_mean 0.000
_refine_ls_structure_factor_coef Fsqd
_refine_ls_weighting_details 'calc w=1/[\s^2^(Fo^2^)+(0.0827P)^2^+2.5446P] where P=(Fo^2^+2Fc^2^)/3'
_refine_ls_weighting_scheme calc
_refine_ls_wR_factor_gt 0.1416
_refine_ls_wR_factor_ref 0.1566
_reflns_number_gt 10487
_reflns_number_total 13724
_reflns_threshold_expression >2sigma(I)
_cod_data_source_file c4dt02198c2.cif
_cod_data_source_block r120405b
_cod_depositor_comments
;
The following automatic conversions were performed:

'_symmetry_cell_setting' value 'Monoclinic' changed to 'monoclinic'
according to
/usr/data/users/saulius/crontab/automatic-downloads/rss-feeds/RSC/lib/dictionaries/cif_core.dic
dictionary named 'cif_core.dic' version 2.4.2 from
2011-04-26.

'_exptl_absorpt_correction_type' value 'MULTI-SCAN'
changed to 'multi-scan' according to
/usr/data/users/saulius/crontab/automatic-downloads/rss-feeds/RSC/lib/dictionaries/cif_core.dic
dictionary named 'cif_core.dic' version 2.4.2 from
2011-04-26.

'_refine_ls_hydrogen_treatment' value 'CONSTR' changed
to 'constr' according to
/usr/data/users/saulius/crontab/automatic-downloads/rss-feeds/RSC/lib/dictionaries/cif_core.dic
dictionary named 'cif_core.dic' version 2.4.2 from 2011-04-26.

Automatic conversion script
Id: cif_fix_values 2827 2014-09-09 07:05:25Z andrius 

 Adding full bibliography for 7032656--7032659.cif.
;
_cod_original_sg_symbol_H-M P2(1)/n
_cod_original_formula_sum 'C30.63 H37.50 N3 O Pd'
_cod_database_code 7032658

loop_
_symmetry_equiv_pos_as_xyz
'x, y, z'
'-x+1/2, y+1/2, -z+1/2'
'-x, -y, -z'
'x-1/2, -y-1/2, z-1/2'

loop_
_atom_site_label
_atom_site_type_symbol
_atom_site_fract_x
_atom_site_fract_y
_atom_site_fract_z
_atom_site_U_iso_or_equiv
_atom_site_adp_type
_atom_site_occupancy
_atom_site_symmetry_multiplicity
_atom_site_calc_flag
_atom_site_refinement_flags
Pd1 Pd 0.341642(17) 0.60077(2) 0.158918(11) 0.03511(10) Uani 1 1 d .
Pd2 Pd 0.792104(16) 0.66625(2) 0.145542(10) 0.03123(9) Uani 1 1 d .
O1 O 0.38949(17) 0.45883(19) 0.18211(10) 0.0388(6) Uani 1 1 d .
O2 O 0.76888(16) 0.8109(2) 0.11569(10) 0.0397(6) Uani 1 1 d .
N1 N 0.2265(2) 0.5660(3) 0.17403(14) 0.0430(8) Uani 1 1 d .
N2 N 0.50441(18) 0.5618(2) 0.13573(12) 0.0317(6) Uani 1 1 d .
N3 N 0.5012(2) 0.7165(2) 0.15532(14) 0.0414(8) Uani 1 1 d .
N4 N 0.75412(19) 0.5972(2) 0.07476(12) 0.0365(7) Uani 1 1 d .
N5 N 0.8637(2) 0.8229(2) 0.21638(12) 0.0365(7) Uani 1 1 d .
N6 N 0.8147(2) 0.7126(3) 0.26105(12) 0.0417(8) Uani 1 1 d .
C1 C 0.2073(3) 0.4905(4) 0.20051(18) 0.0519(11) Uani 1 1 d .
H1 H 0.2497 0.4498 0.2170 0.062 Uiso 1 1 calc R
C2 C 0.1254(3) 0.4675(4) 0.2052(2) 0.0676(15) Uani 1 1 d .
H2 H 0.1144 0.4128 0.2241 0.081 Uiso 1 1 calc R
C3 C 0.0632(3) 0.5274(5) 0.1817(2) 0.0692(16) Uani 1 1 d .
H3 H 0.0090 0.5133 0.1841 0.083 Uiso 1 1 calc R
C4 C 0.0808(3) 0.6114(4) 0.15340(19) 0.0562(13) Uani 1 1 d .
C5 C 0.0217(3) 0.6803(5) 0.1281(2) 0.0706(17) Uani 1 1 d .
H5 H -0.0339 0.6716 0.1289 0.085 Uiso 1 1 calc R
C6 C 0.0461(3) 0.7589(5) 0.1027(2) 0.0731(16) Uani 1 1 d .
H6 H 0.0064 0.8029 0.0862 0.088 Uiso 1 1 calc R
C7 C 0.1297(3) 0.7759(4) 0.1007(2) 0.0615(13) Uani 1 1 d .
H7 H 0.1443 0.8300 0.0827 0.074 Uiso 1 1 calc R
C8 C 0.1907(3) 0.7117(3) 0.12582(18) 0.0510(11) Uani 1 1 d .
C9 C 0.1651(2) 0.6298(3) 0.15110(17) 0.0446(10) Uani 1 1 d .
C10 C 0.2824(3) 0.7286(4) 0.1307(2) 0.0630(14) Uani 1 1 d .
H10 H 0.3075 0.7865 0.1225 0.076 Uiso 1 1 calc R
C11 C 0.4290(2) 0.4103(3) 0.15092(14) 0.0317(8) Uani 1 1 d .
C12 C 0.4211(2) 0.3061(3) 0.14277(14) 0.0341(8) Uani 1 1 d .
C13 C 0.4607(2) 0.2616(3) 0.10608(15) 0.0391(9) Uani 1 1 d .
H13 H 0.4542 0.1937 0.1008 0.047 Uiso 1 1 calc R
C14 C 0.5092(2) 0.3128(3) 0.07719(15) 0.0374(8) Uani 1 1 d .
C15 C 0.5212(2) 0.4131(3) 0.08794(14) 0.0365(8) Uani 1 1 d .
H15 H 0.5547 0.4496 0.0705 0.044 Uiso 1 1 calc R
C16 C 0.4842(2) 0.4598(3) 0.12411(14) 0.0316(8) Uani 1 1 d .
C17 C 0.3667(3) 0.2435(3) 0.17135(17) 0.0451(10) Uani 1 1 d .
C18 C 0.2754(3) 0.2723(4) 0.1500(2) 0.0633(14) Uani 1 1 d .
H18A H 0.2693 0.3428 0.1519 0.095 Uiso 1 1 calc R
H18B H 0.2403 0.2405 0.1701 0.095 Uiso 1 1 calc R
H18C H 0.2601 0.2512 0.1149 0.095 Uiso 1 1 calc R
C19 C 0.3889(3) 0.2611(4) 0.22945(18) 0.0637(14) Uani 1 1 d .
H19A H 0.4441 0.2381 0.2423 0.095 Uiso 1 1 calc R
H19B H 0.3511 0.2256 0.2461 0.095 Uiso 1 1 calc R
H19C H 0.3856 0.3306 0.2364 0.095 Uiso 1 1 calc R
C20 C 0.3759(4) 0.1322(3) 0.1634(2) 0.0725(17) Uani 1 1 d .
H20A H 0.3590 0.1167 0.1276 0.109 Uiso 1 1 calc R
H20B H 0.3420 0.0967 0.1828 0.109 Uiso 1 1 calc R
H20C H 0.4325 0.1135 0.1748 0.109 Uiso 1 1 calc R
C21 C 0.5491(3) 0.2622(3) 0.03581(16) 0.0448(10) Uani 1 1 d .
C22 C 0.5169(4) 0.1575(4) 0.0235(2) 0.0756(17) Uani 1 1 d .
H22A H 0.4587 0.1599 0.0098 0.113 Uiso 1 1 calc R
H22B H 0.5266 0.1184 0.0543 0.113 Uiso 1 1 calc R
H22C H 0.5449 0.1282 -0.0013 0.113 Uiso 1 1 calc R
C23 C 0.6438(3) 0.2544(4) 0.0563(2) 0.0664(14) Uani 1 1 d .
H23A H 0.6541 0.2125 0.0861 0.100 Uiso 1 1 calc R
H23B H 0.6659 0.3192 0.0653 0.100 Uiso 1 1 calc R
H23C H 0.6698 0.2267 0.0301 0.100 Uiso 1 1 calc R
C24 C 0.5367(4) 0.3258(4) -0.0130(2) 0.0790(18) Uani 1 1 d .
H24A H 0.5648 0.2958 -0.0375 0.118 Uiso 1 1 calc R
H24B H 0.5586 0.3908 -0.0046 0.118 Uiso 1 1 calc R
H24C H 0.4788 0.3305 -0.0273 0.118 Uiso 1 1 calc R
C25 C 0.5830(2) 0.5998(3) 0.13673(17) 0.0417(9) Uani 1 1 d .
H25 H 0.6284 0.5646 0.1304 0.050 Uiso 1 1 calc R
C26 C 0.5813(3) 0.6962(3) 0.14843(18) 0.0484(11) Uani 1 1 d .
H26 H 0.6249 0.7408 0.1514 0.058 Uiso 1 1 calc R
C27 C 0.4534(2) 0.6336(3) 0.14741(14) 0.0332(8) Uani 1 1 d .
C28 C 0.4755(3) 0.8156(3) 0.16948(19) 0.0523(12) Uani 1 1 d .
H28 H 0.4193 0.8099 0.1762 0.063 Uiso 1 1 calc R
C29 C 0.5311(3) 0.8509(4) 0.2188(2) 0.0644(14) Uani 1 1 d .
H29A H 0.5296 0.8038 0.2457 0.097 Uiso 1 1 calc R
H29B H 0.5122 0.9141 0.2284 0.097 Uiso 1 1 calc R
H29C H 0.5867 0.8571 0.2133 0.097 Uiso 1 1 calc R
C30 C 0.4732(5) 0.8879(4) 0.1264(2) 0.095(2) Uani 1 1 d .
H30A H 0.5251 0.8871 0.1153 0.143 Uiso 1 1 calc R
H30B H 0.4629 0.9532 0.1380 0.143 Uiso 1 1 calc R
H30C H 0.4299 0.8698 0.0983 0.143 Uiso 1 1 calc R
C31 C 0.7104(3) 0.6354(3) 0.03210(16) 0.0453(10) Uani 1 1 d .
H31 H 0.6871 0.6978 0.0336 0.054 Uiso 1 1 calc R
C32 C 0.6977(3) 0.5857(4) -0.01542(17) 0.0562(12) Uani 1 1 d .
H32 H 0.6652 0.6141 -0.0443 0.067 Uiso 1 1 calc R
C33 C 0.7333(3) 0.4959(4) -0.01875(18) 0.0590(13) Uani 1 1 d .
H33 H 0.7268 0.4637 -0.0503 0.071 Uiso 1 1 calc R
C34 C 0.7805(3) 0.4511(3) 0.02600(17) 0.0473(10) Uani 1 1 d .
C35 C 0.8219(3) 0.3579(4) 0.0280(2) 0.0616(13) Uani 1 1 d .
H35 H 0.8207 0.3217 -0.0020 0.074 Uiso 1 1 calc R
C36 C 0.8627(3) 0.3226(4) 0.0730(2) 0.0647(14) Uani 1 1 d .
H36 H 0.8904 0.2626 0.0736 0.078 Uiso 1 1 calc R
C37 C 0.8648(3) 0.3734(3) 0.11935(19) 0.0510(11) Uani 1 1 d .
H37 H 0.8922 0.3453 0.1499 0.061 Uiso 1 1 calc R
C38 C 0.8269(2) 0.4640(3) 0.12040(16) 0.0393(9) Uani 1 1 d .
C39 C 0.7864(2) 0.5037(3) 0.07309(16) 0.0383(9) Uani 1 1 d .
C40 C 0.8190(3) 0.5225(3) 0.16771(16) 0.0408(9) Uani 1 1 d .
H40 H 0.8252 0.4978 0.2010 0.049 Uiso 1 1 calc R
C41 C 0.8306(2) 0.8756(3) 0.12585(14) 0.0325(8) Uani 1 1 d .
C42 C 0.8466(2) 0.9446(3) 0.08873(14) 0.0359(8) Uani 1 1 d .
C43 C 0.9167(2) 1.0046(3) 0.10079(15) 0.0384(9) Uani 1 1 d .
H43 H 0.9267 1.0490 0.0759 0.046 Uiso 1 1 calc R
C44 C 0.9727(2) 1.0024(3) 0.14746(15) 0.0367(8) Uani 1 1 d .
C45 C 0.9536(2) 0.9396(3) 0.18460(14) 0.0362(8) Uani 1 1 d .
H45 H 0.9878 0.9375 0.2168 0.043 Uiso 1 1 calc R
C46 C 0.8839(2) 0.8796(3) 0.17445(14) 0.0341(8) Uani 1 1 d .
C47 C 0.7914(3) 0.9498(3) 0.03518(15) 0.0452(10) Uani 1 1 d .
C48 C 0.6998(3) 0.9580(4) 0.0393(2) 0.0670(14) Uani 1 1 d .
H48A H 0.6846 0.9015 0.0574 0.100 Uiso 1 1 calc R
H48B H 0.6662 0.9602 0.0055 0.100 Uiso 1 1 calc R
H48C H 0.6915 1.0173 0.0576 0.100 Uiso 1 1 calc R
C49 C 0.8100(4) 1.0408(4) 0.00410(19) 0.0712(16) Uani 1 1 d .
H49A H 0.7995 1.1002 0.0216 0.107 Uiso 1 1 calc R
H49B H 0.7752 1.0394 -0.0294 0.107 Uiso 1 1 calc R
H49C H 0.8668 1.0393 0.0007 0.107 Uiso 1 1 calc R
C50 C 0.8073(4) 0.8554(4) 0.00584(19) 0.0691(15) Uani 1 1 d .
H50A H 0.8611 0.8589 -0.0027 0.104 Uiso 1 1 calc R
H50B H 0.7664 0.8500 -0.0251 0.104 Uiso 1 1 calc R
H50C H 0.8043 0.7984 0.0271 0.104 Uiso 1 1 calc R
C51 C 1.0505(3) 1.0679(3) 0.15789(17) 0.0433(9) Uani 1 1 d .
C52 C 1.0746(4) 1.0991(6) 0.1079(2) 0.107(3) Uani 1 1 d .
H52A H 1.0289 1.1321 0.0867 0.161 Uiso 1 1 calc R
H52B H 1.0893 1.0417 0.0904 0.161 Uiso 1 1 calc R
H52C H 1.1209 1.1434 0.1151 0.161 Uiso 1 1 calc R
C53 C 1.0346(4) 1.1568(5) 0.1883(3) 0.109(3) Uani 1 1 d .
H53A H 1.0144 1.1358 0.2182 0.164 Uiso 1 1 calc R
H53B H 0.9942 1.1983 0.1675 0.164 Uiso 1 1 calc R
H53C H 1.0849 1.1933 0.1986 0.164 Uiso 1 1 calc R
C54 C 1.1234(3) 1.0125(4) 0.1885(2) 0.0729(16) Uani 1 1 d .
H54A H 1.1710 1.0548 0.1941 0.109 Uiso 1 1 calc R
H54B H 1.1343 0.9548 0.1698 0.109 Uiso 1 1 calc R
H54C H 1.1111 0.9929 0.2209 0.109 Uiso 1 1 calc R
C55 C 0.8740(3) 0.8582(4) 0.26609(16) 0.0500(11) Uani 1 1 d .
H55 H 0.8976 0.9184 0.2779 0.060 Uiso 1 1 calc R
C56 C 0.8440(3) 0.7902(4) 0.29400(16) 0.0546(12) Uani 1 1 d .
H56 H 0.8428 0.7940 0.3289 0.066 Uiso 1 1 calc R
C57 C 0.8271(2) 0.7315(3) 0.21282(14) 0.0348(8) Uani 1 1 d .
C58 C 0.7731(3) 0.6229(3) 0.27642(17) 0.0489(11) Uani 1 1 d .
H58 H 0.7518 0.5845 0.2454 0.059 Uiso 1 1 calc R
C59 C 0.7006(3) 0.6530(4) 0.3003(2) 0.0753(17) Uani 1 1 d .
H59A H 0.7201 0.6910 0.3308 0.113 Uiso 1 1 calc R
H59B H 0.6728 0.5949 0.3089 0.113 Uiso 1 1 calc R
H59C H 0.6631 0.6924 0.2762 0.113 Uiso 1 1 calc R
C60 C 0.8328(4) 0.5589(4) 0.3120(2) 0.0800(18) Uani 1 1 d .
H60A H 0.8804 0.5465 0.2971 0.120 Uiso 1 1 calc R
H60B H 0.8068 0.4972 0.3173 0.120 Uiso 1 1 calc R
H60C H 0.8494 0.5921 0.3443 0.120 Uiso 1 1 calc R
C61 C 1.0950(8) 0.3719(10) 1.0666(5) 0.031(3) Uani 0.25 1 d PDU
C62 C 1.0489(7) 0.4056(8) 1.0150(5) 0.032(3) Uani 0.25 1 d PDU
C63 C 1.0000 0.5000 1.0000 0.054(3) Uani 0.50 2 d SPDU
C64 C 0.9538(9) 0.5441(10) 0.9546(5) 0.050(3) Uani 0.25 1 d PDU
C65 C 0.9204(11) 0.6438(11) 0.9645(8) 0.046(4) Uani 0.25 1 d PDU

loop_
_atom_site_aniso_label
_atom_site_aniso_U_11
_atom_site_aniso_U_22
_atom_site_aniso_U_33
_atom_site_aniso_U_23
_atom_site_aniso_U_13
_atom_site_aniso_U_12
Pd1 0.02833(17) 0.03495(17) 0.04360(18) -0.00262(12) 0.01080(12) -0.00081(11)
Pd2 0.02695(16) 0.03412(16) 0.03290(16) 0.00145(11) 0.00644(11) -0.00237(11)
O1 0.0426(15) 0.0336(14) 0.0435(15) 0.0032(12) 0.0169(12) 0.0022(12)
O2 0.0352(15) 0.0358(15) 0.0446(15) 0.0040(12) -0.0009(12) -0.0045(11)
N1 0.0352(18) 0.048(2) 0.0478(19) -0.0074(16) 0.0139(15) -0.0038(15)
N2 0.0250(15) 0.0294(15) 0.0408(16) -0.0012(13) 0.0067(12) -0.0023(12)
N3 0.0373(19) 0.0314(17) 0.057(2) -0.0073(15) 0.0120(15) -0.0043(14)
N4 0.0307(17) 0.0390(18) 0.0392(17) -0.0037(14) 0.0051(13) -0.0058(13)
N5 0.0357(17) 0.0429(19) 0.0304(15) -0.0017(13) 0.0050(13) -0.0060(14)
N6 0.048(2) 0.047(2) 0.0318(16) 0.0028(15) 0.0109(14) -0.0060(16)
C1 0.048(3) 0.057(3) 0.053(3) -0.004(2) 0.016(2) -0.006(2)
C2 0.057(3) 0.076(4) 0.079(4) 0.002(3) 0.036(3) -0.013(3)
C3 0.042(3) 0.088(4) 0.085(4) -0.024(3) 0.032(3) -0.021(3)
C4 0.035(2) 0.074(3) 0.060(3) -0.030(3) 0.010(2) 0.000(2)
C5 0.032(3) 0.093(4) 0.085(4) -0.035(3) 0.006(3) 0.010(3)
C6 0.050(3) 0.079(4) 0.085(4) -0.019(3) 0.000(3) 0.026(3)
C7 0.056(3) 0.058(3) 0.068(3) -0.005(3) 0.006(2) 0.017(2)
C8 0.045(3) 0.049(3) 0.060(3) -0.014(2) 0.014(2) 0.008(2)
C9 0.030(2) 0.055(3) 0.051(2) -0.016(2) 0.0121(18) 0.0021(19)
C10 0.035(2) 0.050(3) 0.103(4) 0.020(3) 0.012(2) 0.007(2)
C11 0.0300(19) 0.0320(19) 0.0332(18) 0.0006(14) 0.0061(14) 0.0013(14)
C12 0.035(2) 0.0313(19) 0.0353(19) 0.0051(15) 0.0056(15) -0.0026(15)
C13 0.039(2) 0.0307(19) 0.048(2) 0.0012(17) 0.0076(17) -0.0002(16)
C14 0.034(2) 0.039(2) 0.038(2) -0.0017(16) 0.0058(16) 0.0069(16)
C15 0.034(2) 0.041(2) 0.036(2) 0.0040(16) 0.0103(16) 0.0001(16)
C16 0.0302(19) 0.0286(18) 0.0353(18) -0.0009(14) 0.0042(14) 0.0011(14)
C17 0.053(3) 0.033(2) 0.054(2) 0.0002(18) 0.021(2) -0.0059(18)
C18 0.047(3) 0.069(3) 0.077(3) -0.010(3) 0.018(2) -0.018(2)
C19 0.086(4) 0.057(3) 0.052(3) 0.017(2) 0.022(3) -0.008(3)
C20 0.097(4) 0.035(2) 0.098(4) -0.002(3) 0.050(4) -0.017(3)
C21 0.048(3) 0.044(2) 0.044(2) -0.0061(19) 0.0130(19) 0.0023(19)
C22 0.082(4) 0.070(4) 0.082(4) -0.039(3) 0.035(3) -0.017(3)
C23 0.053(3) 0.079(4) 0.073(3) -0.014(3) 0.025(3) 0.010(3)
C24 0.117(5) 0.076(4) 0.047(3) 0.004(3) 0.024(3) 0.031(4)
C25 0.028(2) 0.042(2) 0.056(3) -0.0037(19) 0.0120(18) -0.0023(16)
C26 0.031(2) 0.047(2) 0.067(3) -0.006(2) 0.011(2) -0.0125(18)
C27 0.0296(19) 0.0326(18) 0.0384(19) -0.0012(15) 0.0087(15) -0.0037(15)
C28 0.051(3) 0.038(2) 0.071(3) -0.019(2) 0.019(2) -0.0051(19)
C29 0.083(4) 0.053(3) 0.063(3) -0.016(2) 0.028(3) -0.019(3)
C30 0.163(7) 0.045(3) 0.071(4) -0.008(3) 0.004(4) 0.024(4)
C31 0.042(2) 0.049(2) 0.042(2) 0.0014(19) 0.0007(18) -0.0023(19)
C32 0.056(3) 0.067(3) 0.040(2) 0.005(2) -0.007(2) -0.009(2)
C33 0.063(3) 0.069(3) 0.044(2) -0.013(2) 0.009(2) -0.020(3)
C34 0.044(2) 0.051(3) 0.047(2) -0.009(2) 0.0094(19) -0.013(2)
C35 0.065(3) 0.051(3) 0.072(3) -0.022(3) 0.021(3) -0.007(2)
C36 0.059(3) 0.043(3) 0.093(4) -0.014(3) 0.015(3) 0.005(2)
C37 0.049(3) 0.040(2) 0.061(3) -0.001(2) 0.003(2) 0.003(2)
C38 0.034(2) 0.035(2) 0.049(2) 0.0005(17) 0.0083(17) -0.0034(16)
C39 0.034(2) 0.038(2) 0.044(2) -0.0045(17) 0.0097(16) -0.0078(16)
C40 0.051(2) 0.032(2) 0.040(2) 0.0056(16) 0.0112(18) -0.0004(18)
C41 0.0300(19) 0.0329(19) 0.0338(18) -0.0021(15) 0.0041(14) 0.0001(15)
C42 0.038(2) 0.033(2) 0.0366(19) -0.0018(16) 0.0054(16) 0.0009(16)
C43 0.044(2) 0.033(2) 0.039(2) 0.0055(16) 0.0113(17) -0.0008(17)
C44 0.035(2) 0.034(2) 0.042(2) 0.0007(16) 0.0090(16) -0.0018(16)
C45 0.034(2) 0.036(2) 0.0364(19) 0.0006(16) 0.0024(15) -0.0015(16)
C46 0.034(2) 0.034(2) 0.0350(19) 0.0027(15) 0.0081(15) 0.0004(15)
C47 0.054(3) 0.041(2) 0.035(2) 0.0063(17) -0.0038(18) -0.0073(19)
C48 0.056(3) 0.069(3) 0.067(3) 0.015(3) -0.009(2) -0.001(3)
C49 0.085(4) 0.067(3) 0.051(3) 0.020(3) -0.015(3) -0.021(3)
C50 0.098(4) 0.068(3) 0.041(3) -0.011(2) 0.012(3) -0.019(3)
C51 0.041(2) 0.040(2) 0.050(2) -0.0011(19) 0.0094(18) -0.0075(18)
C52 0.083(4) 0.164(7) 0.072(4) 0.035(4) 0.007(3) -0.072(5)
C53 0.070(4) 0.073(4) 0.187(8) -0.058(5) 0.032(5) -0.026(3)
C54 0.044(3) 0.077(4) 0.092(4) 0.023(3) -0.002(3) -0.013(3)
C55 0.063(3) 0.053(3) 0.034(2) -0.0064(19) 0.0078(19) -0.012(2)
C56 0.070(3) 0.063(3) 0.031(2) -0.003(2) 0.011(2) -0.015(2)
C57 0.0298(19) 0.038(2) 0.0374(19) 0.0044(16) 0.0089(15) 0.0002(16)
C58 0.063(3) 0.044(2) 0.045(2) 0.0049(19) 0.024(2) -0.007(2)
C59 0.061(3) 0.078(4) 0.098(5) 0.022(3) 0.042(3) 0.006(3)
C60 0.098(5) 0.063(4) 0.087(4) 0.023(3) 0.035(4) 0.026(3)
C61 0.029(5) 0.025(5) 0.043(6) -0.006(5) 0.016(5) -0.003(4)
C62 0.023(5) 0.033(5) 0.045(5) 0.000(5) 0.015(4) -0.013(4)
C63 0.040(5) 0.039(5) 0.095(6) 0.000(5) 0.037(4) -0.011(4)
C64 0.041(6) 0.046(6) 0.068(6) -0.007(5) 0.025(5) -0.017(5)
C65 0.043(6) 0.042(6) 0.057(7) 0.000(6) 0.020(6) -0.009(5)

loop_
_atom_type_symbol
_atom_type_description
_atom_type_scat_dispersion_real
_atom_type_scat_dispersion_imag
_atom_type_scat_source
C C 0.0033 0.0016 'International Tables Vol C Tables 4.2.6.8 and 6.1.1.4'
H H 0.0000 0.0000 'International Tables Vol C Tables 4.2.6.8 and 6.1.1.4'
N N 0.0061 0.0033 'International Tables Vol C Tables 4.2.6.8 and 6.1.1.4'
O O 0.0106 0.0060 'International Tables Vol C Tables 4.2.6.8 and 6.1.1.4'
Pd Pd -0.9988 1.0072 'International Tables Vol C Tables 4.2.6.8 and 6.1.1.4'

loop_
_geom_angle_atom_site_label_1
_geom_angle_atom_site_label_2
_geom_angle_atom_site_label_3
_geom_angle
_geom_angle_site_symmetry_1
_geom_angle_site_symmetry_3
C27 Pd1 C10 98.53(17) . .
C27 Pd1 N1 177.75(15) . .
C10 Pd1 N1 82.54(17) . .
C27 Pd1 O1 86.60(13) . .
C10 Pd1 O1 172.47(17) . .
N1 Pd1 O1 92.53(13) . .
C57 Pd2 C40 98.80(16) . .
C57 Pd2 N4 179.46(14) . .
C40 Pd2 N4 81.14(15) . .
C57 Pd2 O2 85.82(13) . .
C40 Pd2 O2 174.09(14) . .
N4 Pd2 O2 94.26(12) . .
C11 O1 Pd1 117.9(2) . .
C41 O2 Pd2 117.0(2) . .
C1 N1 C9 119.3(4) . .
C1 N1 Pd1 127.2(3) . .
C9 N1 Pd1 113.5(3) . .
C27 N2 C25 110.5(3) . .
C27 N2 C16 127.1(3) . .
C25 N2 C16 122.3(3) . .
C27 N3 C26 110.7(3) . .
C27 N3 C28 126.7(3) . .
C26 N3 C28 122.6(3) . .
C31 N4 C39 118.8(4) . .
C31 N4 Pd2 128.0(3) . .
C39 N4 Pd2 112.9(3) . .
C57 N5 C55 110.4(3) . .
C57 N5 C46 126.2(3) . .
C55 N5 C46 123.3(3) . .
C57 N6 C56 110.7(3) . .
C57 N6 C58 124.9(3) . .
C56 N6 C58 124.3(3) . .
N1 C1 C2 123.4(5) . .
N1 C1 H1 118.3 . .
C2 C1 H1 118.3 . .
C3 C2 C1 118.6(5) . .
C3 C2 H2 120.7 . .
C1 C2 H2 120.7 . .
C2 C3 C4 120.3(4) . .
C2 C3 H3 119.9 . .
C4 C3 H3 119.9 . .
C5 C4 C3 125.5(5) . .
C5 C4 C9 117.0(5) . .
C3 C4 C9 117.5(5) . .
C6 C5 C4 120.2(5) . .
C6 C5 H5 119.9 . .
C4 C5 H5 119.9 . .
C5 C6 C7 122.1(5) . .
C5 C6 H6 118.9 . .
C7 C6 H6 118.9 . .
C8 C7 C6 120.1(5) . .
C8 C7 H7 119.9 . .
C6 C7 H7 119.9 . .
C7 C8 C9 117.5(4) . .
C7 C8 C10 124.4(5) . .
C9 C8 C10 117.9(4) . .
N1 C9 C8 116.0(4) . .
N1 C9 C4 120.9(4) . .
C8 C9 C4 123.0(4) . .
C8 C10 Pd1 107.6(3) . .
C8 C10 H10 126.2 . .
Pd1 C10 H10 126.2 . .
O1 C11 C16 121.3(3) . .
O1 C11 C12 122.8(3) . .
C16 C11 C12 115.9(3) . .
C13 C12 C11 118.9(3) . .
C13 C12 C17 120.1(3) . .
C11 C12 C17 120.9(3) . .
C14 C13 C12 124.2(4) . .
C14 C13 H13 117.9 . .
C12 C13 H13 117.9 . .
C15 C14 C13 116.4(3) . .
C15 C14 C21 120.9(4) . .
C13 C14 C21 122.8(4) . .
C16 C15 C14 121.4(4) . .
C16 C15 H15 119.3 . .
C14 C15 H15 119.3 . .
C15 C16 C11 122.8(3) . .
C15 C16 N2 118.0(3) . .
C11 C16 N2 119.2(3) . .
C20 C17 C19 106.3(4) . .
C20 C17 C12 112.9(4) . .
C19 C17 C12 111.2(4) . .
C20 C17 C18 108.1(4) . .
C19 C17 C18 110.8(4) . .
C12 C17 C18 107.6(4) . .
C17 C18 H18A 109.5 . .
C17 C18 H18B 109.5 . .
H18A C18 H18B 109.5 . .
C17 C18 H18C 109.5 . .
H18A C18 H18C 109.5 . .
H18B C18 H18C 109.5 . .
C17 C19 H19A 109.5 . .
C17 C19 H19B 109.5 . .
H19A C19 H19B 109.5 . .
C17 C19 H19C 109.5 . .
H19A C19 H19C 109.5 . .
H19B C19 H19C 109.5 . .
C17 C20 H20A 109.5 . .
C17 C20 H20B 109.5 . .
H20A C20 H20B 109.5 . .
C17 C20 H20C 109.5 . .
H20A C20 H20C 109.5 . .
H20B C20 H20C 109.5 . .
C22 C21 C24 110.7(4) . .
C22 C21 C14 112.5(4) . .
C24 C21 C14 110.2(4) . .
C22 C21 C23 107.4(4) . .
C24 C21 C23 107.1(4) . .
C14 C21 C23 108.7(4) . .
C21 C22 H22A 109.5 . .
C21 C22 H22B 109.5 . .
H22A C22 H22B 109.5 . .
C21 C22 H22C 109.5 . .
H22A C22 H22C 109.5 . .
H22B C22 H22C 109.5 . .
C21 C23 H23A 109.5 . .
C21 C23 H23B 109.5 . .
H23A C23 H23B 109.5 . .
C21 C23 H23C 109.5 . .
H23A C23 H23C 109.5 . .
H23B C23 H23C 109.5 . .
C21 C24 H24A 109.5 . .
C21 C24 H24B 109.5 . .
H24A C24 H24B 109.5 . .
C21 C24 H24C 109.5 . .
H24A C24 H24C 109.5 . .
H24B C24 H24C 109.5 . .
C26 C25 N2 107.6(4) . .
C26 C25 H25 126.2 . .
N2 C25 H25 126.2 . .
C25 C26 N3 106.4(3) . .
C25 C26 H26 126.8 . .
N3 C26 H26 126.8 . .
N2 C27 N3 104.7(3) . .
N2 C27 Pd1 120.9(3) . .
N3 C27 Pd1 133.7(3) . .
N3 C28 C30 111.3(4) . .
N3 C28 C29 110.3(4) . .
C30 C28 C29 112.0(4) . .
N3 C28 H28 107.7 . .
C30 C28 H28 107.7 . .
C29 C28 H28 107.7 . .
C28 C29 H29A 109.5 . .
C28 C29 H29B 109.5 . .
H29A C29 H29B 109.5 . .
C28 C29 H29C 109.5 . .
H29A C29 H29C 109.5 . .
H29B C29 H29C 109.5 . .
C28 C30 H30A 109.5 . .
C28 C30 H30B 109.5 . .
H30A C30 H30B 109.5 . .
C28 C30 H30C 109.5 . .
H30A C30 H30C 109.5 . .
H30B C30 H30C 109.5 . .
N4 C31 C32 122.8(4) . .
N4 C31 H31 118.6 . .
C32 C31 H31 118.6 . .
C33 C32 C31 119.5(4) . .
C33 C32 H32 120.2 . .
C31 C32 H32 120.2 . .
C32 C33 C34 120.0(4) . .
C32 C33 H33 120.0 . .
C34 C33 H33 120.0 . .
C33 C34 C39 117.0(4) . .
C33 C34 C35 125.9(4) . .
C39 C34 C35 117.1(4) . .
C36 C35 C34 120.1(5) . .
C36 C35 H35 120.0 . .
C34 C35 H35 120.0 . .
C35 C36 C37 122.1(5) . .
C35 C36 H36 119.0 . .
C37 C36 H36 119.0 . .
C38 C37 C36 121.2(5) . .
C38 C37 H37 119.4 . .
C36 C37 H37 119.4 . .
C37 C38 C39 117.3(4) . .
C37 C38 C40 126.4(4) . .
C39 C38 C40 116.1(4) . .
N4 C39 C38 116.2(4) . .
N4 C39 C34 121.7(4) . .
C38 C39 C34 122.1(4) . .
C38 C40 Pd2 107.8(3) . .
C38 C40 H40 126.1 . .
Pd2 C40 H40 126.1 . .
O2 C41 C46 121.8(3) . .
O2 C41 C42 122.0(3) . .
C46 C41 C42 116.2(3) . .
C43 C42 C41 118.6(3) . .
C43 C42 C47 120.2(3) . .
C41 C42 C47 121.1(3) . .
C44 C43 C42 124.7(4) . .
C44 C43 H43 117.7 . .
C42 C43 H43 117.7 . .
C45 C44 C43 116.2(4) . .
C45 C44 C51 121.4(4) . .
C43 C44 C51 122.3(4) . .
C44 C45 C46 120.9(4) . .
C44 C45 H45 119.6 . .
C46 C45 H45 119.6 . .
C45 C46 C41 123.0(3) . .
C45 C46 N5 117.7(3) . .
C41 C46 N5 119.2(3) . .
C42 C47 C48 110.7(4) . .
C42 C47 C49 112.8(3) . .
C48 C47 C49 106.3(4) . .
C42 C47 C50 107.5(4) . .
C48 C47 C50 111.1(4) . .
C49 C47 C50 108.5(4) . .
C47 C48 H48A 109.5 . .
C47 C48 H48B 109.5 . .
H48A C48 H48B 109.5 . .
C47 C48 H48C 109.5 . .
H48A C48 H48C 109.5 . .
H48B C48 H48C 109.5 . .
C47 C49 H49A 109.5 . .
C47 C49 H49B 109.5 . .
H49A C49 H49B 109.5 . .
C47 C49 H49C 109.5 . .
H49A C49 H49C 109.5 . .
H49B C49 H49C 109.5 . .
C47 C50 H50A 109.5 . .
C47 C50 H50B 109.5 . .
H50A C50 H50B 109.5 . .
C47 C50 H50C 109.5 . .
H50A C50 H50C 109.5 . .
H50B C50 H50C 109.5 . .
C53 C51 C54 108.1(5) . .
C53 C51 C52 110.5(5) . .
C54 C51 C52 106.9(5) . .
C53 C51 C44 109.2(4) . .
C54 C51 C44 111.3(4) . .
C52 C51 C44 110.7(4) . .
C51 C52 H52A 109.5 . .
C51 C52 H52B 109.5 . .
H52A C52 H52B 109.5 . .
C51 C52 H52C 109.5 . .
H52A C52 H52C 109.5 . .
H52B C52 H52C 109.5 . .
C51 C53 H53A 109.5 . .
C51 C53 H53B 109.5 . .
H53A C53 H53B 109.5 . .
C51 C53 H53C 109.5 . .
H53A C53 H53C 109.5 . .
H53B C53 H53C 109.5 . .
C51 C54 H54A 109.5 . .
C51 C54 H54B 109.5 . .
H54A C54 H54B 109.5 . .
C51 C54 H54C 109.5 . .
H54A C54 H54C 109.5 . .
H54B C54 H54C 109.5 . .
C56 C55 N5 107.6(4) . .
C56 C55 H55 126.2 . .
N5 C55 H55 126.2 . .
C55 C56 N6 106.9(4) . .
C55 C56 H56 126.6 . .
N6 C56 H56 126.6 . .
N6 C57 N5 104.4(3) . .
N6 C57 Pd2 134.2(3) . .
N5 C57 Pd2 120.8(3) . .
N6 C58 C60 111.0(4) . .
N6 C58 C59 109.9(4) . .
C60 C58 C59 111.7(4) . .
N6 C58 H58 108.0 . .
C60 C58 H58 108.0 . .
C59 C58 H58 108.0 . .
C58 C59 H59A 109.5 . .
C58 C59 H59B 109.5 . .
H59A C59 H59B 109.5 . .
C58 C59 H59C 109.5 . .
H59A C59 H59C 109.5 . .
H59B C59 H59C 109.5 . .
C58 C60 H60A 109.5 . .
C58 C60 H60B 109.5 . .
H60A C60 H60B 109.5 . .
C58 C60 H60C 109.5 . .
H60A C60 H60C 109.5 . .
H60B C60 H60C 109.5 . .
C65 C61 C64 77.1(12) 3_767 3_767
C65 C61 C62 35.0(12) 3_767 .
C64 C61 C62 42.2(8) 3_767 .
C65 C62 C64 96.4(14) 3_767 3_767
C65 C62 C61 30.7(11) 3_767 .
C64 C62 C61 65.8(10) 3_767 .
C65 C62 C63 160.5(16) 3_767 .
C64 C62 C63 64.2(7) 3_767 .
C61 C62 C63 130.0(11) . .
C64 C63 C64 180.0(6) . 3_767
C64 C63 C62 137.9(7) . .
C64 C63 C62 42.1(7) 3_767 .
C64 C63 C62 42.1(7) . 3_767
C64 C63 C62 137.9(7) 3_767 3_767
C62 C63 C62 179.998(8) . 3_767
C62 C64 C63 73.7(8) 3_767 .
C62 C64 C61 72.0(9) 3_767 3_767
C63 C64 C61 145.6(12) . 3_767
C62 C64 C65 38.8(10) 3_767 .
C63 C64 C65 112.4(12) . .
C61 C64 C65 33.2(8) 3_767 .
C61 C65 C62 114.3(18) 3_767 3_767
C61 C65 C64 69.6(13) 3_767 .
C62 C65 C64 44.8(11) 3_767 .

loop_
_geom_bond_atom_site_label_1
_geom_bond_atom_site_label_2
_geom_bond_distance
_geom_bond_site_symmetry_2
Pd1 C27 1.979(4) .
Pd1 C10 2.052(5) .
Pd1 N1 2.072(3) .
Pd1 O1 2.118(3) .
Pd2 C57 1.974(4) .
Pd2 C40 2.051(4) .
Pd2 N4 2.082(3) .
Pd2 O2 2.115(3) .
O1 C11 1.323(4) .
O2 C41 1.330(4) .
N1 C1 1.312(6) .
N1 C9 1.379(5) .
N2 C27 1.359(5) .
N2 C25 1.391(5) .
N2 C16 1.437(4) .
N3 C27 1.362(5) .
N3 C26 1.397(5) .
N3 C28 1.475(5) .
N4 C31 1.324(5) .
N4 C39 1.374(5) .
N5 C57 1.370(5) .
N5 C55 1.382(5) .
N5 C46 1.441(5) .
N6 C57 1.359(5) .
N6 C56 1.390(5) .
N6 C58 1.488(5) .
C1 C2 1.417(6) .
C1 H1 0.9300 .
C2 C3 1.362(8) .
C2 H2 0.9300 .
C3 C4 1.420(8) .
C3 H3 0.9300 .
C4 C5 1.419(7) .
C4 C9 1.427(6) .
C5 C6 1.359(8) .
C5 H5 0.9300 .
C6 C7 1.412(8) .
C6 H6 0.9300 .
C7 C8 1.397(6) .
C7 H7 0.9300 .
C8 C9 1.401(7) .
C8 C10 1.513(6) .
C10 H10 0.9300 .
C11 C16 1.425(5) .
C11 C12 1.426(5) .
C12 C13 1.408(5) .
C12 C17 1.536(5) .
C13 C14 1.393(5) .
C13 H13 0.9300 .
C14 C15 1.390(5) .
C14 C21 1.545(5) .
C15 C16 1.385(5) .
C15 H15 0.9300 .
C17 C20 1.528(6) .
C17 C19 1.533(6) .
C17 C18 1.554(7) .
C18 H18A 0.9600 .
C18 H18B 0.9600 .
C18 H18C 0.9600 .
C19 H19A 0.9600 .
C19 H19B 0.9600 .
C19 H19C 0.9600 .
C20 H20A 0.9600 .
C20 H20B 0.9600 .
C20 H20C 0.9600 .
C21 C22 1.524(6) .
C21 C24 1.533(7) .
C21 C23 1.557(7) .
C22 H22A 0.9600 .
C22 H22B 0.9600 .
C22 H22C 0.9600 .
C23 H23A 0.9600 .
C23 H23B 0.9600 .
C23 H23C 0.9600 .
C24 H24A 0.9600 .
C24 H24B 0.9600 .
C24 H24C 0.9600 .
C25 C26 1.340(6) .
C25 H25 0.9300 .
C26 H26 0.9300 .
C28 C30 1.498(7) .
C28 C29 1.523(7) .
C28 H28 0.9800 .
C29 H29A 0.9600 .
C29 H29B 0.9600 .
C29 H29C 0.9600 .
C30 H30A 0.9600 .
C30 H30B 0.9600 .
C30 H30C 0.9600 .
C31 C32 1.408(6) .
C31 H31 0.9300 .
C32 C33 1.356(7) .
C32 H32 0.9300 .
C33 C34 1.424(7) .
C33 H33 0.9300 .
C34 C39 1.424(6) .
C34 C35 1.428(7) .
C35 C36 1.341(8) .
C35 H35 0.9300 .
C36 C37 1.402(7) .
C36 H36 0.9300 .
C37 C38 1.377(6) .
C37 H37 0.9300 .
C38 C39 1.410(6) .
C38 C40 1.510(6) .
C40 H40 0.9300 .
C41 C46 1.415(5) .
C41 C42 1.417(5) .
C42 C43 1.397(5) .
C42 C47 1.535(5) .
C43 C44 1.396(5) .
C43 H43 0.9300 .
C44 C45 1.382(5) .
C44 C51 1.540(5) .
C45 C46 1.392(5) .
C45 H45 0.9300 .
C47 C48 1.542(7) .
C47 C49 1.542(6) .
C47 C50 1.543(7) .
C48 H48A 0.9600 .
C48 H48B 0.9600 .
C48 H48C 0.9600 .
C49 H49A 0.9600 .
C49 H49B 0.9600 .
C49 H49C 0.9600 .
C50 H50A 0.9600 .
C50 H50B 0.9600 .
C50 H50C 0.9600 .
C51 C53 1.497(7) .
C51 C54 1.513(7) .
C51 C52 1.516(7) .
C52 H52A 0.9600 .
C52 H52B 0.9600 .
C52 H52C 0.9600 .
C53 H53A 0.9600 .
C53 H53B 0.9600 .
C53 H53C 0.9600 .
C54 H54A 0.9600 .
C54 H54B 0.9600 .
C54 H54C 0.9600 .
C55 C56 1.334(6) .
C55 H55 0.9300 .
C56 H56 0.9300 .
C58 C60 1.500(7) .
C58 C59 1.514(7) .
C58 H58 0.9800 .
C59 H59A 0.9600 .
C59 H59B 0.9600 .
C59 H59C 0.9600 .
C60 H60A 0.9600 .
C60 H60B 0.9600 .
C60 H60C 0.9600 .
C61 C65 0.84(2) 3_767
C61 C64 1.441(17) 3_767
C61 C62 1.503(9) .
C62 C65 0.945(19) 3_767
C62 C64 1.062(18) 3_767
C62 C63 1.520(9) .
C63 C64 1.426(9) .
C63 C64 1.427(9) 3_767
C63 C62 1.520(9) 3_767
C64 C62 1.062(18) 3_767
C64 C61 1.441(17) 3_767
C64 C65 1.499(10) .
C65 C61 0.84(2) 3_767
C65 C62 0.945(19) 3_767

loop_
_geom_torsion_atom_site_label_1
_geom_torsion_atom_site_label_2
_geom_torsion_atom_site_label_3
_geom_torsion_atom_site_label_4
_geom_torsion
_geom_torsion_site_symmetry_1
_geom_torsion_site_symmetry_4
C27 Pd1 O1 C11 -51.8(3) . .
C10 Pd1 O1 C11 81.4(13) . .
N1 Pd1 O1 C11 130.3(3) . .
C57 Pd2 O2 C41 54.0(3) . .
C40 Pd2 O2 C41 -87.7(14) . .
N4 Pd2 O2 C41 -126.5(3) . .
C27 Pd1 N1 C1 -53(4) . .
C10 Pd1 N1 C1 -171.4(4) . .
O1 Pd1 N1 C1 14.3(4) . .
C27 Pd1 N1 C9 130(4) . .
C10 Pd1 N1 C9 11.2(3) . .
O1 Pd1 N1 C9 -163.0(3) . .
C57 Pd2 N4 C31 84(16) . .
C40 Pd2 N4 C31 167.9(4) . .
O2 Pd2 N4 C31 -15.8(4) . .
C57 Pd2 N4 C39 -103(16) . .
C40 Pd2 N4 C39 -18.5(3) . .
O2 Pd2 N4 C39 157.8(3) . .
C9 N1 C1 C2 2.8(7) . .
Pd1 N1 C1 C2 -174.4(4) . .
N1 C1 C2 C3 -0.8(8) . .
C1 C2 C3 C4 -0.6(8) . .
C2 C3 C4 C5 -178.6(5) . .
C2 C3 C4 C9 -0.2(7) . .
C3 C4 C5 C6 179.1(5) . .
C9 C4 C5 C6 0.6(7) . .
C4 C5 C6 C7 -0.5(8) . .
C5 C6 C7 C8 -0.8(8) . .
C6 C7 C8 C9 1.9(7) . .
C6 C7 C8 C10 -173.5(5) . .
C1 N1 C9 C8 176.7(4) . .
Pd1 N1 C9 C8 -5.8(5) . .
C1 N1 C9 C4 -3.6(6) . .
Pd1 N1 C9 C4 174.0(3) . .
C7 C8 C9 N1 177.9(4) . .
C10 C8 C9 N1 -6.4(6) . .
C7 C8 C9 C4 -1.9(7) . .
C10 C8 C9 C4 173.8(4) . .
C5 C4 C9 N1 -179.2(4) . .
C3 C4 C9 N1 2.2(6) . .
C5 C4 C9 C8 0.6(7) . .
C3 C4 C9 C8 -178.0(4) . .
C7 C8 C10 Pd1 -169.7(4) . .
C9 C8 C10 Pd1 14.9(5) . .
C27 Pd1 C10 C8 168.8(3) . .
N1 Pd1 C10 C8 -13.2(3) . .
O1 Pd1 C10 C8 36.2(15) . .
Pd1 O1 C11 C16 40.5(4) . .
Pd1 O1 C11 C12 -140.9(3) . .
O1 C11 C12 C13 175.4(3) . .
C16 C11 C12 C13 -5.9(5) . .
O1 C11 C12 C17 -1.5(6) . .
C16 C11 C12 C17 177.2(3) . .
C11 C12 C13 C14 1.1(6) . .
C17 C12 C13 C14 178.0(4) . .
C12 C13 C14 C15 3.2(6) . .
C12 C13 C14 C21 -177.7(4) . .
C13 C14 C15 C16 -2.3(6) . .
C21 C14 C15 C16 178.5(4) . .
C14 C15 C16 C11 -2.8(6) . .
C14 C15 C16 N2 175.5(3) . .
O1 C11 C16 C15 -174.4(3) . .
C12 C11 C16 C15 6.9(5) . .
O1 C11 C16 N2 7.3(5) . .
C12 C11 C16 N2 -171.4(3) . .
C27 N2 C16 C15 144.8(4) . .
C25 N2 C16 C15 -35.8(5) . .
C27 N2 C16 C11 -36.8(5) . .
C25 N2 C16 C11 142.6(4) . .
C13 C12 C17 C20 11.4(6) . .
C11 C12 C17 C20 -171.7(4) . .
C13 C12 C17 C19 130.8(4) . .
C11 C12 C17 C19 -52.4(5) . .
C13 C12 C17 C18 -107.7(4) . .
C11 C12 C17 C18 69.1(5) . .
C15 C14 C21 C22 -170.2(4) . .
C13 C14 C21 C22 10.7(6) . .
C15 C14 C21 C24 -46.1(6) . .
C13 C14 C21 C24 134.9(5) . .
C15 C14 C21 C23 71.1(5) . .
C13 C14 C21 C23 -108.0(5) . .
C27 N2 C25 C26 -0.8(5) . .
C16 N2 C25 C26 179.7(4) . .
N2 C25 C26 N3 0.9(5) . .
C27 N3 C26 C25 -0.7(5) . .
C28 N3 C26 C25 179.1(4) . .
C25 N2 C27 N3 0.4(4) . .
C16 N2 C27 N3 179.8(3) . .
C25 N2 C27 Pd1 -171.4(3) . .
C16 N2 C27 Pd1 8.1(5) . .
C26 N3 C27 N2 0.2(5) . .
C28 N3 C27 N2 -179.6(4) . .
C26 N3 C27 Pd1 170.4(3) . .
C28 N3 C27 Pd1 -9.4(7) . .
C10 Pd1 C27 N2 -147.2(3) . .
N1 Pd1 C27 N2 95(4) . .
O1 Pd1 C27 N2 27.3(3) . .
C10 Pd1 C27 N3 43.9(4) . .
N1 Pd1 C27 N3 -74(4) . .
O1 Pd1 C27 N3 -141.7(4) . .
C27 N3 C28 C30 -111.3(5) . .
C26 N3 C28 C30 69.0(6) . .
C27 N3 C28 C29 123.8(5) . .
C26 N3 C28 C29 -55.9(6) . .
C39 N4 C31 C32 -2.1(6) . .
Pd2 N4 C31 C32 171.2(3) . .
N4 C31 C32 C33 -2.0(7) . .
C31 C32 C33 C34 2.3(7) . .
C32 C33 C34 C39 1.2(7) . .
C32 C33 C34 C35 -179.2(5) . .
C33 C34 C35 C36 -178.2(5) . .
C39 C34 C35 C36 1.4(7) . .
C34 C35 C36 C37 1.5(8) . .
C35 C36 C37 C38 -2.1(8) . .
C36 C37 C38 C39 -0.4(7) . .
C36 C37 C38 C40 175.1(4) . .
C31 N4 C39 C38 -175.2(4) . .
Pd2 N4 C39 C38 10.5(4) . .
C31 N4 C39 C34 5.8(6) . .
Pd2 N4 C39 C34 -168.5(3) . .
C37 C38 C39 N4 -175.6(4) . .
C40 C38 C39 N4 8.5(5) . .
C37 C38 C39 C34 3.3(6) . .
C40 C38 C39 C34 -172.6(4) . .
C33 C34 C39 N4 -5.4(6) . .
C35 C34 C39 N4 175.1(4) . .
C33 C34 C39 C38 175.7(4) . .
C35 C34 C39 C38 -3.8(6) . .
C37 C38 C40 Pd2 161.7(4) . .
C39 C38 C40 Pd2 -22.8(4) . .
C57 Pd2 C40 C38 -159.4(3) . .
N4 Pd2 C40 C38 21.1(3) . .
O2 Pd2 C40 C38 -18.2(15) . .
Pd2 O2 C41 C46 -39.9(4) . .
Pd2 O2 C41 C42 140.4(3) . .
O2 C41 C42 C43 -174.7(4) . .
C46 C41 C42 C43 5.6(5) . .
O2 C41 C42 C47 1.8(6) . .
C46 C41 C42 C47 -177.9(4) . .
C41 C42 C43 C44 -0.6(6) . .
C47 C42 C43 C44 -177.1(4) . .
C42 C43 C44 C45 -3.6(6) . .
C42 C43 C44 C51 177.9(4) . .
C43 C44 C45 C46 2.5(6) . .
C51 C44 C45 C46 -178.9(4) . .
C44 C45 C46 C41 2.7(6) . .
C44 C45 C46 N5 -174.4(3) . .
O2 C41 C46 C45 173.5(4) . .
C42 C41 C46 C45 -6.8(5) . .
O2 C41 C46 N5 -9.4(5) . .
C42 C41 C46 N5 170.3(3) . .
C57 N5 C46 C45 -147.3(4) . .
C55 N5 C46 C45 37.6(6) . .
C57 N5 C46 C41 35.5(5) . .
C55 N5 C46 C41 -139.6(4) . .
C43 C42 C47 C48 -132.4(4) . .
C41 C42 C47 C48 51.2(5) . .
C43 C42 C47 C49 -13.4(6) . .
C41 C42 C47 C49 170.2(4) . .
C43 C42 C47 C50 106.1(4) . .
C41 C42 C47 C50 -70.3(5) . .
C45 C44 C51 C53 -79.1(6) . .
C43 C44 C51 C53 99.3(6) . .
C45 C44 C51 C54 40.2(6) . .
C43 C44 C51 C54 -141.3(4) . .
C45 C44 C51 C52 158.9(5) . .
C43 C44 C51 C52 -22.6(6) . .
C57 N5 C55 C56 -0.2(5) . .
C46 N5 C55 C56 175.6(4) . .
N5 C55 C56 N6 -0.2(6) . .
C57 N6 C56 C55 0.6(5) . .
C58 N6 C56 C55 -177.6(4) . .
C56 N6 C57 N5 -0.7(5) . .
C58 N6 C57 N5 177.4(4) . .
C56 N6 C57 Pd2 -171.8(3) . .
C58 N6 C57 Pd2 6.4(6) . .
C55 N5 C57 N6 0.6(4) . .
C46 N5 C57 N6 -175.0(3) . .
C55 N5 C57 Pd2 173.1(3) . .
C46 N5 C57 Pd2 -2.5(5) . .
C40 Pd2 C57 N6 -46.2(4) . .
N4 Pd2 C57 N6 38(16) . .
O2 Pd2 C57 N6 137.5(4) . .
C40 Pd2 C57 N5 143.9(3) . .
N4 Pd2 C57 N5 -132(16) . .
O2 Pd2 C57 N5 -32.4(3) . .
C57 N6 C58 C60 112.6(5) . .
C56 N6 C58 C60 -69.4(6) . .
C57 N6 C58 C59 -123.3(5) . .
C56 N6 C58 C59 54.6(6) . .
C64 C61 C62 C65 -175(3) 3_767 3_767
C65 C61 C62 C64 175(3) 3_767 3_767
C65 C61 C62 C63 175(3) 3_767 .
C64 C61 C62 C63 0.4(13) 3_767 .
C65 C62 C63 C64 -173(5) 3_767 .
C64 C62 C63 C64 179.999(18) 3_767 .
C61 C62 C63 C64 179.6(13) . .
C65 C62 C63 C64 7(5) 3_767 3_767
C61 C62 C63 C64 -0.4(13) . 3_767
C65 C62 C63 C62 -21(19) 3_767 3_767
C64 C62 C63 C62 -27(19) 3_767 3_767
C61 C62 C63 C62 -28(19) . 3_767
C64 C63 C64 C62 -27(7) 3_767 3_767
C62 C63 C64 C62 179.999(17) . 3_767
C64 C63 C64 C61 -28(8) 3_767 3_767
C62 C63 C64 C61 179.4(18) . 3_767
C62 C63 C64 C61 -0.6(18) 3_767 3_767
C64 C63 C64 C65 -26(8) 3_767 .
C62 C63 C64 C65 -178.5(11) . .
C62 C63 C64 C65 1.5(11) 3_767 .
C62 C64 C65 C61 -176(3) 3_767 3_767
C63 C64 C65 C61 -177.9(18) . 3_767
C63 C64 C65 C62 -2.3(17) . 3_767
C61 C64 C65 C62 176(3) 3_767 3_767
